data_4075342
loop_
_publ_author_name
'Matsuo, Yutaka'
'Mitani, Yuichi'
'Zhong, Yu-Wu'
'Nakamura, Eiichi'

_publ_section_title
;
 Remote Chirality Transfer within a Coordination Sphere by the Use of a
 Ligand Possessing a Concave Cavity
;
_journal_coden_ASTM ORGND7
_journal_issue 11
_journal_name_full Organometallics
_journal_page_first 2826
_journal_page_last 2832
_journal_paper_doi 10.1021/om060234c
_journal_volume 25
_journal_year 2006
_chemical_compound_source 'synthesis as described'
_chemical_formula_moiety 'C92 H41 Cl1 P2 Ru1'
_chemical_formula_sum 'C92 H41 Cl P2 Ru'
_chemical_formula_weight 1344.71
_chemical_name_systematic RuC60Me5Clprophos
_space_group_IT_number 4
_symmetry_cell_setting monoclinic
_symmetry_Int_Tables_number 4
_symmetry_space_group_name_Hall 'P 2yb'
_symmetry_space_group_name_H-M 'P 1 21 1'
_atom_sites_solution_hydrogens geom
_atom_sites_solution_primary direct
_atom_sites_solution_secondary difmap
_audit_creation_date 2004-07-23T14:39:04-00:00
_cell_angle_alpha 90.000(5)
_cell_angle_beta 95.533(5)
_cell_angle_gamma 90.000(5)
_cell_formula_units_Z 4
_cell_length_a 10.615(5)
_cell_length_b 29.500(5)
_cell_length_c 19.502(5)
_cell_measurement_reflns_used 39175
_cell_measurement_temperature 153(2)
_cell_measurement_theta_max 25.62
_cell_measurement_theta_min 2.05
_cell_measurement_wavelength 0.71073
_cell_volume 6078(3)
_computing_cell_refinement Scalepack(HKL)
_computing_data_collection Xpress(MacScience)
_computing_data_reduction 'Denzo and Scalepack(HKL)'
_computing_molecular_graphics 'Ortep-3 for Windows (Farrugia, 1997)'
_computing_structure_refinement 'SHELXL-97 (Sheldrick, 1997)'
_computing_structure_solution 'SHELXS-97 (Sheldrick, 1997)'
_diffrn_ambient_temperature 153(2)
_diffrn_measured_fraction_theta_full 0.837
_diffrn_measured_fraction_theta_max 0.837
_diffrn_radiation_monochromator graphite
_diffrn_radiation_probe x-ray
_diffrn_radiation_type MoK\a
_diffrn_radiation_wavelength 0.71069
_diffrn_reflns_av_unetI/netI 0.0353
_diffrn_reflns_limit_h_max 12
_diffrn_reflns_limit_h_min 0
_diffrn_reflns_limit_k_max 35
_diffrn_reflns_limit_k_min 0
_diffrn_reflns_limit_l_max 22
_diffrn_reflns_limit_l_min -23
_diffrn_reflns_number 9781
_diffrn_reflns_theta_full 25.62
_diffrn_reflns_theta_max 25.62
_diffrn_reflns_theta_min 2.05
_exptl_absorpt_coefficient_mu 0.409
_exptl_absorpt_correction_type none
_exptl_crystal_colour orange
_exptl_crystal_density_diffrn 1.469
_exptl_crystal_density_method 'not measured'
_exptl_crystal_description prism
_exptl_crystal_F_000 2736
_exptl_crystal_size_max 0.8
_exptl_crystal_size_mid 0.3
_exptl_crystal_size_min 0.2
_refine_diff_density_max 1.386
_refine_diff_density_min -0.859
_refine_diff_density_rms 0.167
_refine_ls_abs_structure_details 'Flack H D (1983), Acta Cryst. A39, 876-881'
_refine_ls_abs_structure_Flack 0.06(5)
_refine_ls_extinction_coef 0.0184(14)
_refine_ls_extinction_expression Fc^*^=kFc[1+0.001xFc^2^\l^3^/sin(2\q)]^-1/4^
_refine_ls_extinction_method SHELXL
_refine_ls_goodness_of_fit_ref 1.038
_refine_ls_hydrogen_treatment mixed
_refine_ls_matrix_type full
_refine_ls_number_parameters 1705
_refine_ls_number_reflns 9781
_refine_ls_number_restraints 1
_refine_ls_restrained_S_all 1.038
_refine_ls_R_factor_all 0.0847
_refine_ls_R_factor_gt 0.0776
_refine_ls_shift/su_max 0.003
_refine_ls_shift/su_mean 0
_refine_ls_structure_factor_coef Fsqd
_refine_ls_weighting_details 'calc w=1/[\s^2^(Fo^2^)+(0.1938P)^2^+1.8336P] where P=(Fo^2^+2Fc^2^)/3'
_refine_ls_weighting_scheme calc
_refine_ls_wR_factor_gt 0.2109
_refine_ls_wR_factor_ref 0.2228
_reflns_number_gt 8719
_reflns_number_total 9781
_reflns_threshold_expression >2sigma(I)
_cod_data_source_file om060234csi20060314_091710.cif
_cod_data_source_block Ruprophos
_cod_original_sg_symbol_H-M 'P 21'
_cod_database_code 4075342

loop_
_symmetry_equiv_pos_as_xyz
'x, y, z'
'-x, y+1/2, -z'

loop_
_atom_site_label
_atom_site_type_symbol
_atom_site_fract_x
_atom_site_fract_y
_atom_site_fract_z
_atom_site_U_iso_or_equiv
_atom_site_adp_type
_atom_site_occupancy
_atom_site_symmetry_multiplicity
_atom_site_calc_flag
_atom_site_refinement_flags
Ru1 Ru -0.00235(9) 1.23637(2) -0.26901(4) 0.0385(2) Uani 1 1 d .
Ru2 Ru 0.48306(9) 0.81803(2) -0.23284(4) 0.0390(2) Uani 1 1 d .
Cl1 Cl -0.2047(3) 1.26885(9) -0.31408(13) 0.0449(6) Uani 1 1 d .
Cl2 Cl 0.6906(3) 0.79289(9) -0.18315(14) 0.0467(6) Uani 1 1 d .
P1 P 0.0517(3) 1.23894(10) -0.38269(12) 0.0408(6) Uani 1 1 d .
P2 P 0.0596(3) 1.31237(10) -0.27405(14) 0.0460(7) Uani 1 1 d .
P3 P 0.4450(3) 0.74009(11) -0.23358(16) 0.0495(7) Uani 1 1 d .
P4 P 0.4184(3) 0.81062(11) -0.12132(15) 0.0472(7) Uani 1 1 d .
C1 C -0.1064(11) 1.1780(4) -0.2204(5) 0.038(2) Uani 1 1 d .
C2 C -0.0703(12) 1.2137(4) -0.1689(5) 0.039(2) Uani 1 1 d .
C3 C 0.0625(12) 1.2158(4) -0.1586(5) 0.042(3) Uani 1 1 d .
C4 C 0.1164(12) 1.1844(4) -0.2047(5) 0.044(2) Uani 1 1 d .
C5 C 0.0108(13) 1.1602(4) -0.2411(6) 0.046(3) Uani 1 1 d .
C6 C -0.2270(13) 1.1531(4) -0.2279(6) 0.051(3) Uani 1 1 d .
C7 C -0.1585(14) 1.2278(5) -0.1170(6) 0.054(3) Uani 1 1 d .
C8 C 0.1325(14) 1.2337(5) -0.0924(7) 0.060(3) Uani 1 1 d .
C9 C 0.2460(13) 1.1629(4) -0.1882(6) 0.050(3) Uani 1 1 d .
C10 C 0.0209(12) 1.1129(4) -0.2713(5) 0.045(3) Uani 1 1 d .
C11 C -0.2813(15) 1.1577(5) -0.1561(6) 0.057(3) Uani 1 1 d .
C12 C -0.2548(16) 1.1896(5) -0.1098(6) 0.059(4) Uani 1 1 d .
C13 C -0.0838(16) 1.2266(5) -0.0461(6) 0.059(4) Uani 1 1 d .
C14 C 0.0451(15) 1.2281(5) -0.0353(6) 0.059(4) Uani 1 1 d .
C15 C 0.2312(15) 1.1980(5) -0.0679(6) 0.056(3) Uani 1 1 d .
C16 C 0.2807(14) 1.1666(5) -0.1093(7) 0.057(3) Uani 1 1 d .
C17 C 0.2287(13) 1.1103(4) -0.1915(6) 0.051(3) Uani 1 1 d .
C18 C 0.1341(13) 1.0894(4) -0.2306(5) 0.048(3) Uani 1 1 d .
C19 C -0.0895(14) 1.0849(4) -0.2478(6) 0.049(3) Uani 1 1 d .
C20 C -0.1983(12) 1.1042(4) -0.2278(5) 0.042(2) Uani 1 1 d .
C21 C -0.3206(16) 1.1128(5) -0.1357(6) 0.062(4) Uani 1 1 d .
C22 C -0.2585(17) 1.1780(6) -0.0364(6) 0.066(4) Uani 1 1 d .
C23 C -0.1546(17) 1.2013(5) 0.0006(6) 0.068(4) Uani 1 1 d .
C24 C 0.1085(16) 1.2064(5) 0.0243(6) 0.062(4) Uani 1 1 d .
C25 C 0.2216(17) 1.1864(5) 0.0042(6) 0.066(4) Uani 1 1 d .
C26 C 0.3238(14) 1.1241(5) -0.0818(6) 0.057(3) Uani 1 1 d .
C27 C 0.2917(15) 1.0880(5) -0.1333(6) 0.062(4) Uani 1 1 d .
C28 C 0.0958(18) 1.0451(4) -0.2082(7) 0.066(4) Uani 1 1 d .
C29 C -0.0403(17) 1.0430(4) -0.2196(6) 0.059(3) Uani 1 1 d .
C30 C -0.2652(16) 1.0788(5) -0.1786(6) 0.061(4) Uani 1 1 d .
C31 C -0.3286(17) 1.1022(6) -0.0655(7) 0.074(5) Uani 1 1 d .
C32 C -0.2981(18) 1.1373(6) -0.0169(7) 0.070(4) Uani 1 1 d .
C33 C -0.0936(19) 1.1817(6) 0.0600(6) 0.076(5) Uani 1 1 d .
C34 C 0.044(2) 1.1845(6) 0.0723(6) 0.081(6) Uani 1 1 d .
C35 C 0.2695(17) 1.1454(5) 0.0323(7) 0.070(5) Uani 1 1 d .
C36 C 0.3230(18) 1.1118(6) -0.0110(7) 0.076(5) Uani 1 1 d .
C37 C 0.2595(16) 1.0458(5) -0.1135(7) 0.063(4) Uani 1 1 d .
C38 C 0.1550(17) 1.0223(5) -0.1507(7) 0.065(4) Uani 1 1 d .
C39 C -0.1133(17) 1.0184(5) -0.1730(7) 0.062(4) Uani 1 1 d .
C40 C -0.2278(17) 1.0379(5) -0.1529(8) 0.069(4) Uani 1 1 d .
C41 C -0.280(2) 1.0585(6) -0.0397(7) 0.077(5) Uani 1 1 d .
C42 C -0.237(3) 1.1124(7) 0.0435(8) 0.096(7) Uani 1 1 d .
C43 C -0.132(2) 1.1362(7) 0.0808(7) 0.080(5) Uani 1 1 d .
C44 C 0.088(2) 1.1402(7) 0.1000(7) 0.080(6) Uani 1 1 d .
C45 C 0.200(2) 1.1208(5) 0.0810(6) 0.076(6) Uani 1 1 d .
C46 C 0.2857(19) 1.0685(5) 0.0080(8) 0.072(5) Uani 1 1 d .
C47 C 0.255(2) 1.0365(7) -0.0415(8) 0.092(7) Uani 1 1 d .
C48 C 0.086(2) 0.9985(5) -0.1045(7) 0.074(5) Uani 1 1 d .
C49 C -0.041(2) 0.9968(5) -0.1128(8) 0.089(6) Uani 1 1 d .
C50 C -0.237(2) 1.0286(6) -0.0793(9) 0.088(6) Uani 1 1 d .
C51 C -0.223(2) 1.0675(7) 0.0291(8) 0.092(6) Uani 1 1 d .
C52 C -0.017(2) 1.1119(8) 0.1050(7) 0.091(7) Uani 1 1 d .
C53 C 0.207(2) 1.0733(7) 0.0674(7) 0.085(6) Uani 1 1 d .
C54 C 0.144(2) 1.0063(5) -0.0324(7) 0.081(6) Uani 1 1 d .
C55 C -0.124(2) 1.0026(6) -0.0568(9) 0.093(6) Uani 1 1 d .
C56 C -0.110(3) 1.0418(8) 0.0526(8) 0.104(8) Uani 1 1 d .
C57 C -0.009(2) 1.0672(8) 0.0936(8) 0.100(7) Uani 1 1 d .
C58 C 0.103(2) 1.0448(7) 0.0703(8) 0.083(5) Uani 1 1 d .
C59 C 0.072(2) 1.0115(6) 0.0196(8) 0.084(6) Uani 1 1 d .
C60 C -0.062(2) 1.0092(6) 0.0098(8) 0.086(6) Uani 1 1 d .
C61 C -0.3276(12) 1.1654(5) -0.2866(6) 0.051(3) Uani 1 1 d .
H61A H -0.4007 1.1466 -0.2839 0.076 Uiso 1 1 calc R
H61B H -0.2941 1.1607 -0.33 0.076 Uiso 1 1 calc R
H61C H -0.351 1.1966 -0.2825 0.076 Uiso 1 1 calc R
C62 C -0.2249(15) 1.2750(5) -0.1324(6) 0.062(4) Uani 1 1 d .
H62A H -0.2793 1.2816 -0.0971 0.093 Uiso 1 1 calc R
H62B H -0.2742 1.2738 -0.1763 0.093 Uiso 1 1 calc R
H62C H -0.1618 1.2982 -0.1331 0.093 Uiso 1 1 calc R
C63 C 0.1830(16) 1.2820(5) -0.0904(7) 0.065(4) Uani 1 1 d .
H63A H 0.2252 1.2882 -0.0457 0.098 Uiso 1 1 calc R
H63B H 0.114 1.3028 -0.0999 0.098 Uiso 1 1 calc R
H63C H 0.2417 1.2855 -0.1246 0.098 Uiso 1 1 calc R
C64 C 0.3571(15) 1.1776(5) -0.2284(7) 0.062(4) Uani 1 1 d .
H64A H 0.4314 1.1607 -0.2124 0.093 Uiso 1 1 calc R
H64B H 0.373 1.2094 -0.2211 0.093 Uiso 1 1 calc R
H64C H 0.3362 1.172 -0.2766 0.093 Uiso 1 1 calc R
C65 C 0.0280(14) 1.1092(4) -0.3469(5) 0.050(3) Uani 1 1 d .
H65A H 0.0337 1.0778 -0.3594 0.075 Uiso 1 1 calc R
H65B H 0.1014 1.1251 -0.3593 0.075 Uiso 1 1 calc R
H65C H -0.0466 1.1223 -0.3708 0.075 Uiso 1 1 calc R
C66 C 0.0057(12) 1.2964(4) -0.4170(5) 0.047(2) Uani 1 1 d .
H66 H -0.0867 1.2948 -0.4256 0.056 Uiso 1 1 calc R
C67 C 0.0282(15) 1.3328(5) -0.3638(6) 0.059(3) Uani 1 1 d .
H67A H -0.0454 1.3525 -0.3666 0.071 Uiso 1 1 calc R
H67B H 0.0996 1.351 -0.3749 0.071 Uiso 1 1 calc R
C68 C 0.0496(14) 1.3083(4) -0.4878(6) 0.057(3) Uani 1 1 d .
H68A H 0.0317 1.2835 -0.5189 0.086 Uiso 1 1 calc R
H68B H 0.139 1.3142 -0.4829 0.086 Uiso 1 1 calc R
H68C H 0.0055 1.3349 -0.5056 0.086 Uiso 1 1 calc R
C69 C 0.2173(12) 1.2312(4) -0.4006(5) 0.042(2) Uani 1 1 d .
C70 C 0.2646(14) 1.1896(4) -0.4193(7) 0.054(3) Uani 1 1 d .
H70 H 0.2092 1.1651 -0.4254 0.065 Uiso 1 1 calc R
C71 C 0.3900(15) 1.1828(5) -0.4293(6) 0.057(3) Uani 1 1 d .
H71 H 0.4181 1.1542 -0.4407 0.068 Uiso 1 1 calc R
C72 C 0.4760(15) 1.2196(4) -0.4220(6) 0.054(3) Uani 1 1 d .
H72 H 0.5613 1.2158 -0.4278 0.064 Uiso 1 1 calc R
C73 C 0.4276(12) 1.2619(4) -0.4056(6) 0.048(3) Uani 1 1 d .
H73 H 0.4821 1.2866 -0.4011 0.058 Uiso 1 1 calc R
C74 C 0.3009(13) 1.2681(4) -0.3959(6) 0.047(3) Uani 1 1 d .
H74 H 0.2714 1.2969 -0.3862 0.057 Uiso 1 1 calc R
C75 C -0.0346(13) 1.2046(4) -0.4489(5) 0.046(3) Uani 1 1 d .
C76 C 0.0130(19) 1.1944(6) -0.5119(6) 0.077(5) Uani 1 1 d .
H76 H 0.095 1.203 -0.519 0.092 Uiso 1 1 calc R
C77 C -0.062(2) 1.1711(8) -0.5649(9) 0.104(7) Uani 1 1 d .
H77 H -0.0355 1.1682 -0.6088 0.124 Uiso 1 1 calc R
C78 C -0.176(2) 1.1530(6) -0.5491(9) 0.087(6) Uani 1 1 d .
H78 H -0.2184 1.1328 -0.5797 0.104 Uiso 1 1 calc R
C79 C -0.2280(15) 1.1642(4) -0.4878(6) 0.056(3) Uani 1 1 d .
H79 H -0.3084 1.1542 -0.4799 0.067 Uiso 1 1 calc R
C80 C -0.1576(12) 1.1906(4) -0.4395(6) 0.044(2) Uani 1 1 d .
H80 H -0.193 1.1993 -0.3997 0.053 Uiso 1 1 calc R
C81 C -0.0191(15) 1.3565(5) -0.2263(7) 0.060(3) Uani 1 1 d .
C82 C -0.1433(17) 1.3717(5) -0.2481(8) 0.070(4) Uani 1 1 d .
H82 H -0.1861 1.3585 -0.287 0.084 Uiso 1 1 calc R
C83 C -0.202(2) 1.4046(6) -0.2146(9) 0.083(5) Uani 1 1 d .
H83 H -0.2809 1.416 -0.2314 0.1 Uiso 1 1 calc R
C84 C -0.136(2) 1.4212(6) -0.1509(11) 0.091(6) Uani 1 1 d .
H84 H -0.1765 1.4413 -0.1238 0.109 Uiso 1 1 calc R
C85 C -0.017(2) 1.4084(6) -0.1299(10) 0.095(7) Uani 1 1 d .
H85 H 0.0251 1.4213 -0.0907 0.114 Uiso 1 1 calc R
C86 C 0.0430(14) 1.3756(5) -0.1666(6) 0.055(3) Uani 1 1 d .
H86 H 0.1248 1.3664 -0.1514 0.066 Uiso 1 1 calc R
C87 C 0.2264(15) 1.3277(5) -0.2562(6) 0.056(3) Uani 1 1 d .
C88 C 0.3148(17) 1.2925(6) -0.2435(7) 0.068(4) Uani 1 1 d .
H88 H 0.2854 1.2632 -0.2378 0.081 Uiso 1 1 calc R
C89 C 0.4452(19) 1.2999(7) -0.2393(8) 0.082(5) Uani 1 1 d .
H89 H 0.5021 1.2762 -0.2305 0.099 Uiso 1 1 calc R
C90 C 0.4874(19) 1.3442(9) -0.2487(8) 0.093(7) Uani 1 1 d .
H90 H 0.5739 1.3498 -0.2473 0.111 Uiso 1 1 calc R
C91 C 0.4000(19) 1.3810(6) -0.2606(6) 0.076(5) Uani 1 1 d .
H91 H 0.4299 1.4103 -0.2659 0.091 Uiso 1 1 calc R
C92 C 0.2704(17) 1.3729(5) -0.2641(6) 0.064(4) Uani 1 1 d .
H92 H 0.2132 1.3967 -0.2716 0.077 Uiso 1 1 calc R
C101 C 0.5721(12) 0.8806(3) -0.2785(5) 0.039(2) Uani 1 1 d .
C102 C 0.4568(12) 0.8956(3) -0.2578(5) 0.041(3) Uani 1 1 d .
C103 C 0.3558(11) 0.8697(3) -0.2959(5) 0.039(2) Uani 1 1 d .
C104 C 0.4177(12) 0.8402(4) -0.3427(5) 0.043(2) Uani 1 1 d .
C105 C 0.5513(12) 0.8465(3) -0.3305(5) 0.039(2) Uani 1 1 d .
C106 C 0.6941(13) 0.9084(4) -0.2707(6) 0.049(3) Uani 1 1 d .
C107 C 0.4375(11) 0.9416(3) -0.2245(5) 0.040(2) Uani 1 1 d .
C108 C 0.2229(14) 0.8885(4) -0.3099(5) 0.048(3) Uani 1 1 d .
C109 C 0.3523(13) 0.8237(4) -0.4098(5) 0.049(3) Uani 1 1 d .
C110 C 0.6420(14) 0.8346(4) -0.3821(6) 0.047(3) Uani 1 1 d .
C111 C 0.6556(14) 0.9584(4) -0.2649(6) 0.047(3) Uani 1 1 d .
C112 C 0.5442(13) 0.9726(4) -0.2461(5) 0.045(3) Uani 1 1 d .
C113 C 0.3197(14) 0.9631(4) -0.2667(6) 0.053(3) Uani 1 1 d .
C114 C 0.2308(13) 0.9406(4) -0.3036(5) 0.048(3) Uani 1 1 d .
C115 C 0.1860(14) 0.8849(4) -0.3902(6) 0.050(3) Uani 1 1 d .
C116 C 0.2429(15) 0.8568(4) -0.4319(6) 0.054(3) Uani 1 1 d .
C117 C 0.4412(16) 0.8319(4) -0.4658(6) 0.054(4) Uani 1 1 d .
C118 C 0.5667(14) 0.8355(4) -0.4543(6) 0.050(3) Uani 1 1 d .
C119 C 0.7321(13) 0.8759(4) -0.3885(6) 0.047(3) Uani 1 1 d .
C120 C 0.7535(14) 0.9081(4) -0.3386(6) 0.051(3) Uani 1 1 d .
C121 C 0.7222(18) 0.9851(4) -0.3133(7) 0.068(4) Uani 1 1 d .
C122 C 0.4844(16) 1.0144(4) -0.2736(6) 0.056(3) Uani 1 1 d .
C123 C 0.3537(15) 1.0077(4) -0.2862(5) 0.052(3) Uani 1 1 d .
C124 C 0.1637(14) 0.9611(4) -0.3630(6) 0.053(3) Uani 1 1 d .
C125 C 0.1364(14) 0.9271(4) -0.4143(6) 0.053(3) Uani 1 1 d .
C126 C 0.2510(14) 0.8691(4) -0.5032(6) 0.051(3) Uani 1 1 d .
C127 C 0.3705(16) 0.8538(4) -0.5230(6) 0.056(3) Uani 1 1 d .
C128 C 0.6305(17) 0.8640(5) -0.5000(7) 0.063(4) Uani 1 1 d .
C129 C 0.7312(16) 0.8887(5) -0.4582(7) 0.061(4) Uani 1 1 d .
C130 C 0.7797(14) 0.9545(4) -0.3598(6) 0.053(3) Uani 1 1 d .
C131 C 0.6701(15) 1.0262(4) -0.3380(7) 0.056(3) Uani 1 1 d .
C132 C 0.5513(18) 1.0416(4) -0.3173(6) 0.068(4) Uani 1 1 d .
C133 C 0.2866(16) 1.0297(4) -0.3417(6) 0.061(4) Uani 1 1 d .
C134 C 0.1833(16) 1.0053(4) -0.3813(6) 0.059(4) Uani 1 1 d .
C135 C 0.1405(17) 0.9394(5) -0.4855(7) 0.066(4) Uani 1 1 d .
C136 C 0.2006(18) 0.9082(5) -0.5310(6) 0.065(4) Uani 1 1 d .
C137 C 0.4349(19) 0.8800(4) -0.5715(6) 0.062(4) Uani 1 1 d .
C138 C 0.564(2) 0.8844(5) -0.5586(7) 0.072(5) Uani 1 1 d .
C139 C 0.761(2) 0.9319(5) -0.4814(8) 0.077(5) Uani 1 1 d .
C140 C 0.7912(17) 0.9677(5) -0.4251(7) 0.069(4) Uani 1 1 d .
C141 C 0.683(2) 1.0381(5) -0.4104(7) 0.074(5) Uani 1 1 d .
C142 C 0.478(2) 1.0630(4) -0.3767(7) 0.076(5) Uani 1 1 d .
C143 C 0.3484(19) 1.0580(5) -0.3861(6) 0.068(5) Uani 1 1 d .
C144 C 0.1930(19) 1.0176(5) -0.4544(7) 0.072(5) Uani 1 1 d .
C145 C 0.1680(18) 0.9848(5) -0.5031(6) 0.069(5) Uani 1 1 d .
C146 C 0.263(2) 0.9349(6) -0.5769(7) 0.078(6) Uani 1 1 d .
C147 C 0.3792(18) 0.9214(5) -0.5965(6) 0.063(4) Uani 1 1 d .
C148 C 0.599(2) 0.9294(6) -0.5758(7) 0.077(5) Uani 1 1 d .
C149 C 0.694(2) 0.9525(5) -0.5389(8) 0.077(5) Uani 1 1 d .
C150 C 0.735(2) 1.0091(5) -0.4524(7) 0.072(5) Uani 1 1 d .
C151 C 0.565(2) 1.0611(4) -0.4331(6) 0.072(5) Uani 1 1 d .
C152 C 0.294(2) 1.0499(5) -0.4575(7) 0.076(5) Uani 1 1 d .
C153 C 0.249(2) 0.9830(6) -0.5601(7) 0.082(6) Uani 1 1 d .
C154 C 0.483(2) 0.9508(5) -0.6020(7) 0.079(6) Uani 1 1 d .
C155 C 0.677(2) 1.0019(5) -0.5212(8) 0.081(6) Uani 1 1 d .
C156 C 0.508(2) 1.0533(5) -0.5004(8) 0.080(5) Uani 1 1 d .
C157 C 0.3695(19) 1.0485(4) -0.5130(6) 0.068(4) Uani 1 1 d .
C158 C 0.342(2) 1.0143(5) -0.5671(7) 0.083(6) Uani 1 1 d .
C159 C 0.461(2) 0.9986(5) -0.5862(7) 0.086(6) Uani 1 1 d .
C160 C 0.563(2) 1.0233(5) -0.5446(8) 0.083(6) Uani 1 1 d .
C161 C 0.7994(11) 0.8969(4) -0.2100(5) 0.043(2) Uani 1 1 d .
H16A H 0.7623 0.8969 -0.167 0.065 Uiso 1 1 calc R
H16B H 0.8653 0.9192 -0.2086 0.065 Uiso 1 1 calc R
H16C H 0.8344 0.8675 -0.2176 0.065 Uiso 1 1 calc R
C162 C 0.4249(13) 0.9430(4) -0.1476(5) 0.050(3) Uani 1 1 d .
H16D H 0.4136 0.9738 -0.1336 0.074 Uiso 1 1 calc R
H16E H 0.5001 0.9308 -0.1231 0.074 Uiso 1 1 calc R
H16F H 0.3531 0.9253 -0.1377 0.074 Uiso 1 1 calc R
C163 C 0.1173(14) 0.8697(5) -0.2717(7) 0.058(3) Uani 1 1 d .
H16G H 0.0395 0.8848 -0.2869 0.087 Uiso 1 1 calc R
H16H H 0.1367 0.8744 -0.2231 0.087 Uiso 1 1 calc R
H16I H 0.1085 0.8378 -0.2807 0.087 Uiso 1 1 calc R
C164 C 0.3031(15) 0.7736(4) -0.4123(7) 0.060(4) Uani 1 1 d .
H16J H 0.2635 0.7671 -0.4576 0.09 Uiso 1 1 calc R
H16K H 0.2426 0.7697 -0.3792 0.09 Uiso 1 1 calc R
H16L H 0.3729 0.7533 -0.4017 0.09 Uiso 1 1 calc R
C165 C 0.7157(13) 0.7901(4) -0.3687(6) 0.052(3) Uani 1 1 d .
H16M H 0.7715 0.7856 -0.4041 0.078 Uiso 1 1 calc R
H16N H 0.6572 0.7652 -0.3691 0.078 Uiso 1 1 calc R
H16O H 0.7643 0.7916 -0.3246 0.078 Uiso 1 1 calc R
C166 C 0.4857(14) 0.7200(4) -0.1436(8) 0.059(3) Uani 1 1 d .
H166 H 0.5772 0.7244 -0.1342 0.071 Uiso 1 1 calc R
C167 C 0.4263(17) 0.7509(5) -0.0943(7) 0.066(4) Uani 1 1 d .
H16P H 0.4744 0.749 -0.0496 0.08 Uiso 1 1 calc R
H16Q H 0.3412 0.7403 -0.0892 0.08 Uiso 1 1 calc R
C168 C 0.463(2) 0.6693(5) -0.1321(10) 0.088(5) Uani 1 1 d .
H16R H 0.5036 0.6519 -0.1653 0.132 Uiso 1 1 calc R
H16S H 0.3736 0.6632 -0.1373 0.132 Uiso 1 1 calc R
H16T H 0.4972 0.661 -0.0865 0.132 Uiso 1 1 calc R
C169 C 0.5350(17) 0.7012(4) -0.2832(9) 0.071(4) Uani 1 1 d .
C170 C 0.471(2) 0.6809(5) -0.3438(8) 0.079(5) Uani 1 1 d .
H170 H 0.3869 0.6878 -0.3576 0.095 Uiso 1 1 calc R
C171 C 0.537(2) 0.6511(5) -0.3808(11) 0.088(6) Uani 1 1 d .
H171 H 0.4982 0.639 -0.4216 0.106 Uiso 1 1 calc R
C172 C 0.670(4) 0.6379(11) -0.356(2) 0.21(2) Uani 1 1 d .
H172 H 0.7114 0.6153 -0.3783 0.256 Uiso 1 1 calc R
C173 C 0.725(2) 0.6591(10) -0.303(2) 0.20(2) Uani 1 1 d .
H173 H 0.8108 0.6546 -0.2916 0.241 Uiso 1 1 calc R
C174 C 0.657(2) 0.6892(7) -0.2617(15) 0.132(11) Uani 1 1 d .
H174 H 0.6959 0.7005 -0.2205 0.158 Uiso 1 1 calc R
C175 C 0.2804(16) 0.7196(6) -0.2520(7) 0.067(4) Uani 1 1 d .
C176 C 0.185(3) 0.7512(8) -0.2581(11) 0.104(6) Uiso 1 1 d .
H176 H 0.2127 0.7812 -0.2561 0.124 Uiso 1 1 calc R
C177 C 0.052(4) 0.7458(14) -0.2669(17) 0.172(14) Uiso 1 1 d .
H177 H -0.009 0.7684 -0.2736 0.206 Uiso 1 1 calc R
C178 C 0.034(4) 0.7006(13) -0.2636(15) 0.154(12) Uiso 1 1 d .
H178 H -0.052 0.6933 -0.2689 0.185 Uiso 1 1 calc R
C179 C 0.101(3) 0.6655(9) -0.2552(12) 0.115(7) Uiso 1 1 d .
H179 H 0.0663 0.637 -0.2505 0.138 Uiso 1 1 calc R
C180 C 0.253(2) 0.6729(7) -0.2531(9) 0.086(5) Uiso 1 1 d .
H180 H 0.3131 0.6499 -0.2528 0.104 Uiso 1 1 calc R
C181 C 0.5187(17) 0.8375(5) -0.0510(6) 0.063(4) Uani 1 1 d .
C182 C 0.6151(14) 0.8645(4) -0.0621(6) 0.054(3) Uani 1 1 d .
H182 H 0.6378 0.8677 -0.1067 0.065 Uiso 1 1 calc R
C183 C 0.6820(19) 0.8880(6) -0.0096(8) 0.078(5) Uani 1 1 d .
H183 H 0.7504 0.9056 -0.0197 0.094 Uiso 1 1 calc R
C184 C 0.652(3) 0.8865(8) 0.0562(10) 0.106(8) Uani 1 1 d .
H184 H 0.6941 0.9042 0.0907 0.127 Uiso 1 1 calc R
C185 C 0.552(3) 0.8561(8) 0.0700(9) 0.109(8) Uani 1 1 d .
H185 H 0.5332 0.8517 0.1152 0.131 Uiso 1 1 calc R
C186 C 0.483(2) 0.8335(7) 0.0173(7) 0.091(6) Uani 1 1 d .
H186 H 0.4146 0.8157 0.0262 0.11 Uiso 1 1 calc R
C187 C 0.2612(14) 0.8273(5) -0.0967(6) 0.054(3) Uani 1 1 d .
C188 C 0.233(2) 0.8672(6) -0.0644(8) 0.076(5) Uani 1 1 d .
H188 H 0.2978 0.8877 -0.0528 0.091 Uiso 1 1 calc R
C189 C 0.116(2) 0.8777(6) -0.0490(12) 0.106(9) Uani 1 1 d .
H189 H 0.1037 0.9045 -0.0254 0.128 Uiso 1 1 calc R
C190 C 0.015(2) 0.8510(8) -0.0662(11) 0.105(8) Uani 1 1 d .
H190 H -0.0652 0.8592 -0.0554 0.126 Uiso 1 1 calc R
C191 C 0.0348(16) 0.8087(7) -0.1022(10) 0.092(7) Uani 1 1 d .
H191 H -0.0327 0.7897 -0.1162 0.111 Uiso 1 1 calc R
C192 C 0.1548(18) 0.7980(6) -0.1148(8) 0.072(4) Uani 1 1 d .
H192 H 0.1689 0.7705 -0.136 0.086 Uiso 1 1 calc R

loop_
_atom_site_aniso_label
_atom_site_aniso_U_11
_atom_site_aniso_U_22
_atom_site_aniso_U_33
_atom_site_aniso_U_23
_atom_site_aniso_U_13
_atom_site_aniso_U_12
Ru1 0.0344(5) 0.0431(5) 0.0382(4) -0.0064(3) 0.0046(3) 0.0044(3)
Ru2 0.0337(5) 0.0400(5) 0.0435(4) 0.0032(3) 0.0053(3) 0.0024(3)
Cl1 0.0402(17) 0.0478(14) 0.0468(13) -0.0031(9) 0.0049(11) 0.0078(10)
Cl2 0.0330(16) 0.0443(14) 0.0620(15) -0.0008(10) 0.0003(11) 0.0031(9)
P1 0.0369(16) 0.0463(14) 0.0400(12) -0.0026(10) 0.0089(10) -0.0006(12)
P2 0.0435(19) 0.0458(16) 0.0484(14) -0.0084(11) 0.0028(12) 0.0003(12)
P3 0.043(2) 0.0450(16) 0.0611(16) 0.0038(13) 0.0057(12) -0.0077(13)
P4 0.0384(19) 0.0558(18) 0.0486(14) 0.0095(12) 0.0099(12) 0.0022(12)
C1 0.032(6) 0.052(6) 0.030(4) -0.004(4) 0.010(4) 0.008(4)
C2 0.039(7) 0.049(6) 0.029(5) 0.000(4) 0.005(4) 0.004(4)
C3 0.044(8) 0.050(6) 0.030(5) -0.009(4) -0.008(4) 0.011(4)
C4 0.035(7) 0.049(6) 0.047(5) 0.003(4) -0.003(5) 0.013(4)
C5 0.055(9) 0.037(6) 0.045(6) -0.001(4) -0.001(5) 0.012(5)
C6 0.040(8) 0.065(7) 0.051(6) 0.008(5) 0.013(5) 0.000(5)
C7 0.039(9) 0.084(9) 0.038(5) -0.006(5) 0.004(5) 0.026(6)
C8 0.049(9) 0.063(8) 0.066(7) -0.024(6) -0.009(6) 0.019(6)
C9 0.037(8) 0.060(7) 0.054(6) -0.009(5) 0.006(5) 0.012(5)
C10 0.054(8) 0.043(6) 0.037(5) -0.010(4) 0.004(5) 0.009(4)
C11 0.063(10) 0.072(8) 0.039(5) 0.020(5) 0.018(5) 0.011(6)
C12 0.061(11) 0.069(8) 0.048(6) 0.005(5) 0.017(6) 0.018(6)
C13 0.072(11) 0.066(8) 0.039(6) -0.004(5) 0.003(6) 0.026(6)
C14 0.068(11) 0.066(8) 0.040(5) -0.014(5) -0.003(5) 0.021(6)
C15 0.057(10) 0.063(8) 0.046(6) -0.013(5) -0.007(6) 0.017(6)
C16 0.041(9) 0.073(9) 0.057(7) -0.002(5) -0.002(5) 0.006(5)
C17 0.035(8) 0.065(7) 0.053(6) -0.010(5) 0.000(5) 0.014(5)
C18 0.047(8) 0.059(7) 0.038(5) -0.006(4) 0.006(5) 0.009(5)
C19 0.060(9) 0.044(6) 0.044(6) 0.003(4) 0.004(5) 0.009(5)
C20 0.033(7) 0.057(7) 0.037(5) 0.002(4) 0.004(4) 0.004(4)
C21 0.061(11) 0.078(9) 0.051(6) 0.019(6) 0.029(6) -0.001(6)
C22 0.060(11) 0.107(12) 0.036(6) 0.002(6) 0.023(6) 0.023(8)
C23 0.083(13) 0.095(10) 0.029(5) 0.002(5) 0.017(6) 0.029(8)
C24 0.069(11) 0.074(9) 0.039(6) -0.016(5) -0.011(6) 0.027(7)
C25 0.076(13) 0.072(9) 0.046(6) -0.020(6) -0.014(6) 0.017(7)
C26 0.047(9) 0.062(8) 0.057(7) -0.002(5) -0.008(6) 0.018(5)
C27 0.061(11) 0.074(9) 0.050(6) -0.015(6) -0.002(6) 0.029(7)
C28 0.100(14) 0.043(6) 0.054(7) -0.006(5) -0.001(7) 0.011(7)
C29 0.083(12) 0.046(6) 0.047(6) -0.008(5) 0.000(6) 0.004(6)
C30 0.068(11) 0.069(8) 0.045(6) 0.017(5) 0.005(6) -0.004(6)
C31 0.069(13) 0.107(12) 0.051(7) 0.034(7) 0.019(7) 0.011(8)
C32 0.074(14) 0.095(11) 0.043(6) 0.012(6) 0.008(6) 0.007(8)
C33 0.087(15) 0.112(12) 0.030(5) -0.001(6) 0.006(6) 0.043(10)
C34 0.120(18) 0.089(11) 0.034(6) -0.008(6) 0.006(7) 0.035(10)
C35 0.068(12) 0.076(9) 0.061(8) -0.022(6) -0.025(7) 0.035(8)
C36 0.074(13) 0.097(12) 0.051(7) -0.018(7) -0.027(7) 0.039(9)
C37 0.061(11) 0.065(8) 0.060(7) 0.004(6) -0.006(6) 0.028(7)
C38 0.080(12) 0.054(7) 0.059(7) -0.006(5) -0.002(7) 0.021(6)
C39 0.076(12) 0.054(7) 0.054(7) 0.003(5) -0.001(6) -0.005(6)
C40 0.062(11) 0.066(8) 0.077(9) 0.024(6) 0.001(7) -0.013(7)
C41 0.107(17) 0.075(10) 0.052(7) 0.023(6) 0.020(8) -0.008(9)
C42 0.14(2) 0.099(13) 0.050(8) 0.029(8) 0.028(10) 0.029(13)
C43 0.073(15) 0.124(14) 0.047(7) 0.014(8) 0.025(7) 0.030(10)
C44 0.092(17) 0.097(12) 0.045(7) -0.004(7) -0.021(8) 0.039(10)
C45 0.126(18) 0.069(9) 0.033(6) 0.008(5) 0.002(7) 0.027(9)
C46 0.084(14) 0.064(9) 0.065(8) 0.007(6) -0.016(8) 0.029(8)
C47 0.13(2) 0.089(12) 0.055(8) 0.011(7) -0.018(9) 0.058(13)
C48 0.109(16) 0.061(8) 0.051(7) 0.000(5) -0.011(8) 0.025(8)
C49 0.14(2) 0.049(8) 0.072(10) 0.023(7) -0.008(11) -0.002(9)
C50 0.12(2) 0.076(11) 0.071(10) 0.023(8) 0.019(10) -0.013(10)
C51 0.110(19) 0.104(14) 0.063(9) 0.035(9) 0.019(9) 0.003(11)
C52 0.12(2) 0.107(15) 0.043(7) 0.013(7) -0.004(8) 0.030(12)
C53 0.105(19) 0.106(13) 0.041(7) 0.000(7) -0.011(8) 0.047(12)
C54 0.131(19) 0.055(8) 0.054(8) 0.008(6) -0.002(8) 0.029(9)
C55 0.12(2) 0.078(11) 0.076(11) 0.021(8) 0.001(11) 0.010(10)
C56 0.14(2) 0.123(16) 0.051(9) 0.043(9) 0.008(10) 0.017(14)
C57 0.11(2) 0.148(19) 0.041(8) 0.041(9) -0.001(8) 0.030(13)
C58 0.098(19) 0.098(13) 0.052(8) 0.001(7) 0.009(8) 0.018(10)
C59 0.102(18) 0.089(12) 0.062(9) 0.030(7) 0.012(9) 0.027(10)
C60 0.12(2) 0.073(10) 0.061(9) 0.008(7) 0.011(9) 0.003(10)
C61 0.030(7) 0.074(8) 0.046(6) 0.001(5) 0.001(5) 0.003(5)
C62 0.061(11) 0.077(9) 0.047(6) -0.011(5) 0.003(6) 0.032(7)
C63 0.059(11) 0.079(10) 0.054(7) -0.016(6) -0.010(6) -0.002(7)
C64 0.055(10) 0.078(9) 0.054(7) -0.010(6) 0.005(6) 0.018(7)
C65 0.061(9) 0.044(6) 0.046(5) -0.003(4) 0.009(5) 0.008(5)
C66 0.034(7) 0.050(6) 0.055(6) -0.003(4) -0.008(5) 0.003(4)
C67 0.054(10) 0.065(8) 0.054(6) -0.005(5) -0.015(6) 0.001(5)
C68 0.054(9) 0.058(7) 0.060(6) 0.011(5) 0.005(6) 0.002(5)
C69 0.035(7) 0.043(6) 0.050(5) 0.004(4) 0.015(4) 0.000(4)
C70 0.051(9) 0.045(6) 0.071(7) -0.009(5) 0.030(6) -0.005(5)
C71 0.049(9) 0.057(7) 0.068(7) 0.008(5) 0.018(6) 0.016(5)
C72 0.041(9) 0.066(8) 0.056(6) 0.019(5) 0.018(5) 0.008(5)
C73 0.032(7) 0.053(6) 0.061(6) 0.013(5) 0.014(5) 0.005(4)
C74 0.049(8) 0.034(5) 0.059(6) 0.003(4) 0.005(5) 0.001(4)
C75 0.052(8) 0.053(6) 0.032(5) 0.001(4) 0.002(4) 0.005(5)
C76 0.085(14) 0.099(11) 0.049(7) -0.032(7) 0.016(7) -0.009(9)
C77 0.087(17) 0.151(18) 0.072(10) -0.072(11) 0.000(10) -0.002(13)
C78 0.094(17) 0.088(12) 0.075(9) -0.035(8) -0.015(9) 0.014(10)
C79 0.062(9) 0.040(6) 0.062(7) -0.016(5) -0.011(6) 0.007(5)
C80 0.033(7) 0.047(6) 0.050(5) -0.004(4) -0.003(5) 0.003(4)
C81 0.046(9) 0.067(9) 0.064(7) -0.009(6) -0.004(6) -0.003(6)
C82 0.062(11) 0.055(8) 0.092(10) -0.024(7) 0.008(8) 0.001(6)
C83 0.071(14) 0.075(10) 0.105(12) -0.033(8) 0.009(10) 0.002(8)
C84 0.074(14) 0.076(11) 0.124(14) -0.057(10) 0.018(11) -0.002(9)
C85 0.085(15) 0.082(11) 0.121(14) -0.071(11) 0.020(11) -0.006(9)
C86 0.050(9) 0.061(7) 0.055(6) -0.019(5) 0.004(6) -0.005(5)
C87 0.049(10) 0.065(8) 0.054(6) -0.004(5) 0.004(5) -0.014(5)
C88 0.054(12) 0.080(10) 0.068(8) -0.015(6) -0.005(7) -0.003(7)
C89 0.045(12) 0.117(14) 0.082(9) -0.025(8) -0.009(8) -0.020(9)
C90 0.035(14) 0.19(2) 0.051(7) -0.021(10) 0.009(6) -0.007(10)
C91 0.076(14) 0.108(12) 0.046(6) -0.005(6) 0.013(7) -0.050(10)
C92 0.073(13) 0.074(9) 0.046(6) -0.006(5) 0.003(6) -0.018(7)
C101 0.052(8) 0.030(5) 0.035(5) 0.005(3) 0.004(4) -0.004(4)
C102 0.057(8) 0.025(5) 0.043(5) 0.005(4) 0.011(5) 0.013(4)
C103 0.041(7) 0.040(5) 0.037(5) 0.006(4) 0.005(4) 0.016(4)
C104 0.042(8) 0.043(6) 0.044(5) 0.000(4) 0.008(5) 0.005(4)
C105 0.046(7) 0.036(5) 0.036(5) 0.000(3) 0.016(4) 0.002(4)
C106 0.052(9) 0.050(6) 0.045(5) 0.000(4) 0.010(5) -0.001(5)
C107 0.041(7) 0.043(5) 0.038(5) -0.003(4) 0.010(4) 0.003(4)
C108 0.061(9) 0.044(6) 0.041(5) -0.001(4) 0.011(5) 0.009(5)
C109 0.060(9) 0.042(6) 0.044(5) 0.005(4) 0.005(5) 0.012(5)
C110 0.054(9) 0.038(5) 0.050(6) -0.007(4) 0.010(5) 0.005(4)
C111 0.058(9) 0.033(5) 0.050(6) 0.002(4) 0.011(5) 0.004(5)
C112 0.047(8) 0.044(6) 0.045(5) -0.006(4) 0.006(5) -0.001(4)
C113 0.061(10) 0.046(6) 0.053(6) -0.003(4) 0.010(6) 0.021(5)
C114 0.059(9) 0.045(6) 0.043(5) 0.002(4) 0.017(5) 0.016(5)
C115 0.052(9) 0.047(6) 0.049(6) -0.003(4) -0.001(5) 0.012(5)
C116 0.063(10) 0.054(7) 0.044(6) 0.003(5) -0.004(5) 0.010(5)
C117 0.085(12) 0.036(6) 0.040(5) -0.010(4) 0.008(6) 0.007(5)
C118 0.050(9) 0.053(6) 0.047(6) -0.011(4) 0.014(5) 0.010(5)
C119 0.048(8) 0.041(6) 0.055(6) 0.000(4) 0.023(5) 0.006(4)
C120 0.060(9) 0.037(5) 0.059(6) -0.004(4) 0.022(6) -0.011(5)
C121 0.094(14) 0.037(6) 0.080(8) -0.011(5) 0.038(8) -0.020(6)
C122 0.086(12) 0.031(5) 0.052(6) -0.002(4) 0.016(6) 0.013(5)
C123 0.072(11) 0.046(6) 0.040(5) -0.003(4) 0.010(5) 0.011(5)
C124 0.057(9) 0.054(7) 0.049(6) 0.007(4) 0.003(5) 0.024(5)
C125 0.044(9) 0.069(8) 0.044(6) -0.003(5) -0.002(5) 0.021(5)
C126 0.060(9) 0.048(6) 0.045(6) -0.001(4) 0.000(5) 0.012(5)
C127 0.076(11) 0.049(7) 0.045(6) -0.005(4) 0.005(6) 0.013(6)
C128 0.083(12) 0.057(7) 0.054(7) -0.002(5) 0.027(7) 0.015(7)
C129 0.067(11) 0.059(7) 0.065(7) 0.001(5) 0.039(7) -0.006(6)
C130 0.055(9) 0.046(6) 0.061(7) -0.006(5) 0.025(6) -0.010(5)
C131 0.062(10) 0.050(7) 0.058(6) 0.006(5) 0.016(6) 0.000(5)
C132 0.109(15) 0.041(6) 0.054(7) 0.000(5) 0.005(7) 0.010(7)
C133 0.084(12) 0.053(7) 0.045(6) -0.001(5) -0.004(6) 0.025(6)
C134 0.071(11) 0.054(7) 0.052(6) -0.004(5) 0.011(6) 0.026(6)
C135 0.083(12) 0.051(7) 0.061(7) -0.004(5) -0.003(7) 0.023(7)
C136 0.094(14) 0.059(8) 0.039(6) 0.011(5) -0.006(6) 0.009(7)
C137 0.103(14) 0.050(7) 0.036(6) -0.004(4) 0.016(6) 0.005(7)
C138 0.115(17) 0.059(8) 0.047(7) 0.002(5) 0.036(8) 0.015(8)
C139 0.094(15) 0.061(8) 0.082(9) 0.011(7) 0.047(9) 0.004(8)
C140 0.074(12) 0.058(8) 0.078(8) 0.004(6) 0.029(8) -0.010(7)
C141 0.119(17) 0.051(7) 0.054(7) 0.007(5) 0.019(8) -0.015(8)
C142 0.140(19) 0.042(7) 0.047(6) 0.002(5) 0.015(8) 0.021(8)
C143 0.104(15) 0.055(7) 0.046(6) 0.002(5) 0.009(7) 0.026(8)
C144 0.097(15) 0.053(8) 0.060(8) 0.013(6) -0.015(8) 0.027(7)
C145 0.110(15) 0.055(7) 0.041(6) -0.004(5) -0.001(7) 0.027(8)
C146 0.122(18) 0.078(10) 0.035(6) -0.007(6) 0.002(7) 0.014(9)
C147 0.089(14) 0.059(8) 0.042(6) -0.003(5) 0.016(6) 0.009(7)
C148 0.110(17) 0.078(10) 0.046(7) -0.007(6) 0.029(8) 0.005(9)
C149 0.117(17) 0.064(9) 0.059(8) 0.015(6) 0.050(9) 0.015(8)
C150 0.108(16) 0.046(7) 0.066(8) 0.002(6) 0.031(8) -0.002(7)
C151 0.132(17) 0.039(6) 0.046(6) 0.006(4) 0.016(7) -0.007(7)
C152 0.122(18) 0.047(7) 0.060(7) 0.010(5) 0.017(8) 0.025(8)
C153 0.129(19) 0.068(9) 0.047(7) 0.015(6) 0.004(8) 0.045(10)
C154 0.125(19) 0.069(9) 0.045(7) 0.009(6) 0.016(8) 0.028(9)
C155 0.116(19) 0.069(9) 0.066(9) 0.010(7) 0.044(10) -0.014(9)
C156 0.128(18) 0.042(7) 0.076(9) 0.019(6) 0.040(10) 0.015(8)
C157 0.111(15) 0.044(6) 0.052(7) 0.006(5) 0.020(7) 0.019(7)
C158 0.15(2) 0.056(8) 0.041(6) 0.014(5) 0.016(8) 0.031(10)
C159 0.16(2) 0.057(8) 0.038(6) 0.001(5) 0.012(8) 0.002(9)
C160 0.13(2) 0.055(8) 0.066(9) 0.015(6) 0.023(9) 0.003(9)
C161 0.038(7) 0.039(5) 0.052(6) -0.001(4) 0.004(4) -0.011(4)
C162 0.058(9) 0.048(6) 0.045(5) -0.009(4) 0.019(5) 0.002(5)
C163 0.036(8) 0.079(9) 0.059(7) -0.005(6) 0.006(6) 0.016(6)
C164 0.064(10) 0.034(6) 0.077(8) -0.008(5) -0.015(7) -0.001(5)
C165 0.049(9) 0.052(7) 0.056(6) -0.009(5) 0.016(5) 0.011(5)
C166 0.037(8) 0.041(6) 0.100(9) 0.023(6) 0.011(7) -0.002(4)
C167 0.062(11) 0.076(9) 0.062(7) 0.023(6) 0.012(7) 0.005(6)
C168 0.075(14) 0.056(8) 0.129(14) -0.004(8) -0.008(11) -0.010(7)
C169 0.077(12) 0.040(7) 0.101(10) -0.009(6) 0.034(9) -0.014(6)
C170 0.115(17) 0.048(8) 0.075(9) 0.005(6) 0.008(9) -0.004(8)
C171 0.105(18) 0.046(8) 0.117(13) -0.011(8) 0.027(12) -0.003(8)
C172 0.21(4) 0.15(2) 0.30(4) -0.17(3) 0.17(4) -0.10(3)
C173 0.051(15) 0.16(2) 0.38(5) -0.19(3) -0.01(2) -0.004(14)
C174 0.047(12) 0.107(15) 0.24(3) -0.115(18) 0.023(15) -0.006(10)
C175 0.035(10) 0.095(11) 0.072(8) 0.004(7) 0.009(7) -0.021(6)
C181 0.072(13) 0.072(9) 0.048(6) 0.018(5) 0.013(6) 0.003(7)
C182 0.052(9) 0.062(7) 0.048(6) -0.003(5) 0.004(5) 0.016(6)
C183 0.084(15) 0.071(10) 0.077(10) -0.007(7) -0.003(8) 0.019(8)
C184 0.13(2) 0.096(14) 0.083(12) -0.003(10) -0.042(13) 0.018(13)
C185 0.14(3) 0.120(17) 0.063(10) -0.010(10) -0.027(11) -0.011(15)
C186 0.098(18) 0.122(14) 0.056(8) 0.018(8) 0.013(8) -0.032(11)
C187 0.041(9) 0.076(9) 0.048(6) 0.020(5) 0.023(5) 0.008(5)
C188 0.086(15) 0.067(9) 0.080(10) 0.021(7) 0.029(9) 0.005(8)
C189 0.11(2) 0.067(10) 0.154(18) 0.044(11) 0.091(16) 0.035(11)
C190 0.075(16) 0.117(16) 0.134(16) 0.073(13) 0.064(13) 0.045(12)
C191 0.028(9) 0.133(17) 0.113(12) 0.064(12) -0.004(8) -0.001(8)
C192 0.061(12) 0.084(10) 0.073(8) 0.019(7) 0.016(7) -0.004(7)

loop_
_atom_type_symbol
_atom_type_description
_atom_type_scat_dispersion_real
_atom_type_scat_dispersion_imag
_atom_type_scat_source
C C 0.0033 0.0016 'International Tables Vol C Tables 4.2.6.8 and 6.1.1.4'
H H 0 0 'International Tables Vol C Tables 4.2.6.8 and 6.1.1.4'
P P 0.1023 0.0942 'International Tables Vol C Tables 4.2.6.8 and 6.1.1.4'
Cl Cl 0.1484 0.1585 'International Tables Vol C Tables 4.2.6.8 and 6.1.1.4'
Ru Ru -1.2594 0.8363 'International Tables Vol C Tables 4.2.6.8 and 6.1.1.4'

loop_
_geom_angle_atom_site_label_1
_geom_angle_atom_site_label_2
_geom_angle_atom_site_label_3
_geom_angle
C2 Ru1 C3 36.2(4)
C2 Ru1 C4 62.0(4)
C3 Ru1 C4 37.0(4)
C2 Ru1 C1 38.0(4)
C3 Ru1 C1 61.6(4)
C4 Ru1 C1 62.1(4)
C2 Ru1 C5 61.6(4)
C3 Ru1 C5 60.9(4)
C4 Ru1 C5 36.9(4)
C1 Ru1 C5 36.5(4)
C2 Ru1 P2 115.8(3)
C3 Ru1 P2 103.5(3)
C4 Ru1 P2 121.6(3)
C1 Ru1 P2 152.0(2)
C5 Ru1 P2 158.3(3)
C2 Ru1 P1 163.7(3)
C3 Ru1 P1 145.4(3)
C4 Ru1 P1 111.6(3)
C1 Ru1 P1 125.8(2)
C5 Ru1 P1 103.9(3)
P2 Ru1 P1 80.45(11)
C2 Ru1 Cl1 94.8(3)
C3 Ru1 Cl1 128.4(3)
C4 Ru1 Cl1 152.1(3)
C1 Ru1 Cl1 90.1(3)
C5 Ru1 Cl1 119.9(4)
P2 Ru1 Cl1 81.35(11)
P1 Ru1 Cl1 86.20(10)
C105 Ru2 C104 36.6(4)
C105 Ru2 C101 36.6(4)
C104 Ru2 C101 60.3(4)
C105 Ru2 C103 61.7(4)
C104 Ru2 C103 37.1(4)
C101 Ru2 C103 60.2(4)
C105 Ru2 P3 115.4(3)
C104 Ru2 P3 103.9(3)
C101 Ru2 P3 150.3(3)
C103 Ru2 P3 123.7(3)
C105 Ru2 C102 60.4(4)
C104 Ru2 C102 60.5(4)
C101 Ru2 C102 35.0(4)
C103 Ru2 C102 36.5(4)
P3 Ru2 C102 160.1(3)
C105 Ru2 P4 163.3(3)
C104 Ru2 P4 143.6(3)
C101 Ru2 P4 127.0(3)
C103 Ru2 P4 110.2(3)
P3 Ru2 P4 81.29(12)
C102 Ru2 P4 104.0(3)
C105 Ru2 Cl2 95.6(3)
C104 Ru2 Cl2 129.9(3)
C101 Ru2 Cl2 90.5(3)
C103 Ru2 Cl2 150.7(3)
P3 Ru2 Cl2 81.49(11)
C102 Ru2 Cl2 117.6(3)
P4 Ru2 Cl2 86.40(11)
C75 P1 C69 102.8(6)
C75 P1 C66 98.8(5)
C69 P1 C66 105.4(5)
C75 P1 Ru1 120.1(4)
C69 P1 Ru1 120.1(4)
C66 P1 Ru1 106.8(4)
C87 P2 C81 101.9(7)
C87 P2 C67 100.5(7)
C81 P2 C67 101.5(6)
C87 P2 Ru1 119.9(5)
C81 P2 Ru1 120.8(5)
C67 P2 Ru1 109.0(4)
C169 P3 C175 103.0(8)
C169 P3 C166 102.4(7)
C175 P3 C166 102.0(6)
C169 P3 Ru2 121.5(5)
C175 P3 Ru2 118.8(6)
C166 P3 Ru2 106.4(4)
C181 P4 C167 101.1(7)
C181 P4 C187 99.5(7)
C167 P4 C187 101.4(7)
C181 P4 Ru2 116.8(5)
C167 P4 Ru2 110.1(5)
C187 P4 Ru2 124.6(4)
C5 C1 C6 123.8(10)
C5 C1 C2 106.0(10)
C6 C1 C2 126.1(10)
C5 C1 Ru1 72.3(6)
C6 C1 Ru1 141.4(8)
C2 C1 Ru1 69.1(6)
C3 C2 C1 108.5(9)
C3 C2 C7 125.0(9)
C1 C2 C7 121.1(11)
C3 C2 Ru1 73.1(6)
C1 C2 Ru1 72.9(6)
C7 C2 Ru1 141.0(8)
C2 C3 C4 109.6(9)
C2 C3 C8 122.5(10)
C4 C3 C8 124.0(11)
C2 C3 Ru1 70.7(5)
C4 C3 Ru1 71.6(5)
C8 C3 Ru1 142.0(10)
C3 C4 C5 106.5(11)
C3 C4 C9 122.7(10)
C5 C4 C9 122.5(10)
C3 C4 Ru1 71.3(6)
C5 C4 Ru1 72.7(6)
C9 C4 Ru1 146.9(9)
C1 C5 C4 109.3(10)
C1 C5 C10 122.5(12)
C4 C5 C10 124.0(11)
C1 C5 Ru1 71.2(6)
C4 C5 Ru1 70.4(6)
C10 C5 Ru1 143.5(8)
C1 C6 C20 108.1(11)
C1 C6 C61 119.6(10)
C20 C6 C61 111.2(11)
C1 C6 C11 105.0(10)
C20 C6 C11 100.2(9)
C61 C6 C11 110.8(11)
C2 C7 C13 107.5(11)
C2 C7 C12 108.9(10)
C13 C7 C12 101.1(11)
C2 C7 C62 114.3(11)
C13 C7 C62 112.1(10)
C12 C7 C62 112.0(12)
C3 C8 C63 119.3(12)
C3 C8 C14 107.4(12)
C63 C8 C14 108.8(11)
C3 C8 C15 106.8(10)
C63 C8 C15 114.2(13)
C14 C8 C15 98.2(12)
C4 C9 C64 119.7(11)
C4 C9 C16 107.6(10)
C64 C9 C16 111.3(12)
C4 C9 C17 107.8(11)
C64 C9 C17 110.7(10)
C16 C9 C17 97.3(10)
C65 C10 C5 117.6(10)
C65 C10 C19 111.6(10)
C5 C10 C19 107.0(10)
C65 C10 C18 111.5(10)
C5 C10 C18 107.1(9)
C19 C10 C18 100.6(10)
C12 C11 C21 120.8(11)
C12 C11 C6 126.9(13)
C21 C11 C6 107.7(11)
C11 C12 C22 118.3(14)
C11 C12 C7 124.1(12)
C22 C12 C7 109.9(13)
C14 C13 C23 119.6(12)
C14 C13 C7 124.3(12)
C23 C13 C7 109.0(14)
C13 C14 C24 119.7(15)
C13 C14 C8 124.3(10)
C24 C14 C8 111.7(13)
C16 C15 C25 118.5(12)
C16 C15 C8 125.0(11)
C25 C15 C8 110.6(12)
C15 C16 C26 120.1(12)
C15 C16 C9 124.5(12)
C26 C16 C9 110.4(11)
C18 C17 C27 120.5(13)
C18 C17 C9 123.6(11)
C27 C17 C9 112.5(11)
C17 C18 C28 117.2(12)
C17 C18 C10 125.9(11)
C28 C18 C10 109.5(13)
C20 C19 C29 122.2(12)
C20 C19 C10 123.1(10)
C29 C19 C10 108.5(13)
C19 C20 C30 116.8(11)
C19 C20 C6 125.6(11)
C30 C20 C6 113.0(11)
C31 C21 C11 120.7(14)
C31 C21 C30 117.8(13)
C11 C21 C30 109.0(11)
C32 C22 C23 122.3(14)
C32 C22 C12 121.5(15)
C23 C22 C12 106.5(14)
C33 C23 C22 119.4(17)
C33 C23 C13 120.6(17)
C22 C23 C13 110.7(11)
C34 C24 C25 118.8(14)
C34 C24 C14 122.3(16)
C25 C24 C14 107.6(12)
C35 C25 C24 122.1(17)
C35 C25 C15 121.5(13)
C24 C25 C15 107.9(12)
C16 C26 C36 123.9(12)
C16 C26 C27 109.5(11)
C36 C26 C27 116.8(14)
C37 C27 C17 122.7(14)
C37 C27 C26 120.9(12)
C17 C27 C26 105.6(11)
C38 C28 C29 117.9(15)
C38 C28 C18 123.7(15)
C29 C28 C18 107.3(12)
C19 C29 C28 110.2(13)
C19 C29 C39 118.5(14)
C28 C29 C39 121.0(12)
C40 C30 C20 124.1(15)
C40 C30 C21 121.2(12)
C20 C30 C21 105.8(11)
C21 C31 C32 117.0(15)
C21 C31 C41 118.5(15)
C32 C31 C41 111.4(13)
C22 C32 C31 121.5(12)
C22 C32 C42 122.9(19)
C31 C32 C42 102.9(15)
C23 C33 C34 119.3(17)
C23 C33 C43 119.2(18)
C34 C33 C43 107.9(14)
C24 C34 C33 118.2(13)
C24 C34 C44 120.5(17)
C33 C34 C44 106.6(19)
C25 C35 C45 120.0(16)
C25 C35 C36 120.5(14)
C45 C35 C36 106.8(15)
C46 C36 C26 121.2(14)
C46 C36 C35 109.4(17)
C26 C36 C35 115.3(13)
C27 C37 C47 119.2(15)
C27 C37 C38 120.0(11)
C47 C37 C38 107.7(17)
C28 C38 C48 122.0(17)
C28 C38 C37 115.8(14)
C48 C38 C37 110.0(13)
C40 C39 C29 119.5(13)
C40 C39 C49 110.0(14)
C29 C39 C49 116.6(16)
C30 C40 C39 118.8(13)
C30 C40 C50 118.9(16)
C39 C40 C50 109.1(15)
C50 C41 C51 123(2)
C50 C41 C31 122.4(13)
C51 C41 C31 105.2(15)
C51 C42 C43 119(2)
C51 C42 C32 111.2(17)
C43 C42 C32 114.5(18)
C42 C43 C52 120.1(19)
C42 C43 C33 121.6(14)
C52 C43 C33 107(2)
C52 C44 C45 118.3(18)
C52 C44 C34 109.3(19)
C45 C44 C34 121(2)
C44 C45 C53 121(2)
C44 C45 C35 117.7(14)
C53 C45 C35 109.4(14)
C47 C46 C36 119.8(15)
C47 C46 C53 120(2)
C36 C46 C53 108.1(15)
C46 C47 C37 122.1(19)
C46 C47 C54 117.5(18)
C37 C47 C54 109.2(17)
C49 C48 C38 121.6(13)
C49 C48 C54 115.9(17)
C38 C48 C54 109.3(17)
C48 C49 C55 124.7(16)
C48 C49 C39 120.9(16)
C55 C49 C39 103.8(19)
C41 C50 C55 120.9(19)
C41 C50 C40 121.0(16)
C55 C50 C40 105.4(18)
C42 C51 C41 109.1(16)
C42 C51 C56 122(2)
C41 C51 C56 117.1(19)
C57 C52 C44 121(2)
C57 C52 C43 120(2)
C44 C52 C43 109.2(19)
C58 C53 C45 122.0(19)
C58 C53 C46 118.3(16)
C45 C53 C46 106.3(18)
C59 C54 C48 121(2)
C59 C54 C47 122.3(17)
C48 C54 C47 103.8(15)
C60 C55 C50 120(2)
C60 C55 C49 116(2)
C50 C55 C49 111.6(15)
C60 C56 C51 120.2(18)
C60 C56 C57 113(2)
C51 C56 C57 116(2)
C52 C57 C56 122(2)
C52 C57 C58 124(2)
C56 C57 C58 100(2)
C53 C58 C59 121.7(18)
C53 C58 C57 114.2(19)
C59 C58 C57 113(2)
C54 C59 C58 120(2)
C54 C59 C60 122.1(17)
C58 C59 C60 106.9(18)
C56 C60 C55 119(2)
C56 C60 C59 107.6(19)
C55 C60 C59 120.2(19)
C67 C66 C68 114.5(11)
C67 C66 P1 112.6(8)
C68 C66 P1 116.0(8)
C66 C67 P2 115.1(9)
C70 C69 C74 117.5(13)
C70 C69 P1 122.4(10)
C74 C69 P1 120.1(9)
C71 C70 C69 122.9(13)
C70 C71 C72 119.9(12)
C73 C72 C71 117.3(14)
C74 C73 C72 122.1(12)
C73 C74 C69 120.2(11)
C80 C75 C76 118.1(12)
C80 C75 P1 118.9(8)
C76 C75 P1 122.8(11)
C75 C76 C77 121.1(17)
C78 C77 C76 117.8(15)
C77 C78 C79 121.6(15)
C80 C79 C78 118.6(16)
C79 C80 C75 121.8(12)
C86 C81 C82 118.2(14)
C86 C81 P2 120.2(11)
C82 C81 P2 121.5(10)
C83 C82 C81 122.6(15)
C82 C83 C84 116.3(18)
C85 C84 C83 122.2(15)
C84 C85 C86 120.1(15)
C85 C86 C81 120.3(16)
C88 C87 C92 119.3(16)
C88 C87 P2 118.0(11)
C92 C87 P2 122.1(13)
C89 C88 C87 122.5(17)
C88 C89 C90 118(2)
C89 C90 C91 121(2)
C92 C91 C90 120.0(16)
C91 C92 C87 119.1(16)
C102 C101 C105 110.4(10)
C102 C101 C106 124.1(10)
C105 C101 C106 121.2(11)
C102 C101 Ru2 74.8(6)
C105 C101 Ru2 70.6(6)
C106 C101 Ru2 140.4(8)
C101 C102 C103 108.0(9)
C101 C102 C107 124.1(11)
C103 C102 C107 124.1(10)
C101 C102 Ru2 70.2(5)
C103 C102 Ru2 70.3(5)
C107 C102 Ru2 142.7(7)
C102 C103 C104 106.1(10)
C102 C103 C108 121.7(9)
C104 C103 C108 124.8(9)
C102 C103 Ru2 73.3(5)
C104 C103 Ru2 70.4(6)
C108 C103 Ru2 145.4(8)
C105 C104 C103 108.5(10)
C105 C104 C109 123.7(10)
C103 C104 C109 122.6(11)
C105 C104 Ru2 71.0(6)
C103 C104 Ru2 72.5(5)
C109 C104 Ru2 142.9(8)
C104 C105 C101 107.0(10)
C104 C105 C110 123.4(10)
C101 C105 C110 125.1(11)
C104 C105 Ru2 72.4(6)
C101 C105 Ru2 72.8(5)
C110 C105 Ru2 139.1(8)
C120 C106 C101 109.3(10)
C120 C106 C111 101.8(9)
C101 C106 C111 107.0(11)
C120 C106 C161 109.2(11)
C101 C106 C161 119.3(9)
C111 C106 C161 108.9(9)
C162 C107 C102 118.2(9)
C162 C107 C112 112.9(9)
C102 C107 C112 106.1(9)
C162 C107 C113 111.4(10)
C102 C107 C113 105.6(9)
C112 C107 C113 100.8(9)
C163 C108 C103 119.9(10)
C163 C108 C114 111.4(10)
C103 C108 C114 107.8(11)
C163 C108 C115 109.9(12)
C103 C108 C115 106.9(9)
C114 C108 C115 98.8(8)
C104 C109 C117 107.8(11)
C104 C109 C116 108.0(9)
C117 C109 C116 101.5(9)
C104 C109 C164 117.2(9)
C117 C109 C164 110.7(10)
C116 C109 C164 110.4(12)
C105 C110 C165 115.8(10)
C105 C110 C118 107.2(11)
C165 C110 C118 112.2(9)
C105 C110 C119 108.0(9)
C165 C110 C119 112.0(12)
C118 C110 C119 100.4(10)
C112 C111 C121 120.1(12)
C112 C111 C106 124.7(11)
C121 C111 C106 108.7(11)
C111 C112 C122 121.8(11)
C111 C112 C107 125.4(10)
C122 C112 C107 107.1(11)
C114 C113 C123 120.4(11)
C114 C113 C107 125.6(10)
C123 C113 C107 107.7(12)
C113 C114 C124 120.5(12)
C113 C114 C108 125.3(11)
C124 C114 C108 109.6(10)
C116 C115 C125 121.1(11)
C116 C115 C108 123.9(11)
C125 C115 C108 108.6(9)
C115 C116 C126 119.9(11)
C115 C116 C109 126.1(10)
C126 C116 C109 108.2(11)
C118 C117 C127 122.2(13)
C118 C117 C109 124.6(11)
C127 C117 C109 108.3(13)
C117 C118 C128 117.7(13)
C117 C118 C110 124.8(11)
C128 C118 C110 109.8(13)
C120 C119 C129 119.1(11)
C120 C119 C110 123.3(10)
C129 C119 C110 109.8(11)
C119 C120 C130 118.3(11)
C119 C120 C106 124.8(11)
C130 C120 C106 110.3(10)
C131 C121 C130 120.1(12)
C131 C121 C111 119.3(14)
C130 C121 C111 108.9(10)
C123 C122 C132 121.4(12)
C123 C122 C112 109.5(11)
C132 C122 C112 118.3(13)
C133 C123 C122 119.7(13)
C133 C123 C113 120.8(14)
C122 C123 C113 110.8(11)
C134 C124 C125 120.7(11)
C134 C124 C114 122.2(13)
C125 C124 C114 108.8(10)
C115 C125 C124 109.9(10)
C115 C125 C135 119.8(11)
C124 C125 C135 118.5(13)
C136 C126 C127 118.9(14)
C136 C126 C116 122.4(12)
C127 C126 C116 108.4(11)
C126 C127 C117 109.9(11)
C126 C127 C137 119.6(12)
C117 C127 C137 120.4(15)
C138 C128 C118 121.4(16)
C138 C128 C129 120.8(14)
C118 C128 C129 107.8(11)
C139 C129 C119 125.1(14)
C139 C129 C128 116.5(15)
C119 C129 C128 109.7(11)
C140 C130 C121 119.3(13)
C140 C130 C120 125.0(11)
C121 C130 C120 107.6(10)
C121 C131 C132 120.5(12)
C121 C131 C141 117.7(13)
C132 C131 C141 111.1(14)
C122 C132 C131 119.8(12)
C122 C132 C142 117.3(17)
C131 C132 C142 109.1(13)
C123 C133 C143 121.2(16)
C123 C133 C134 118.6(13)
C143 C133 C134 109.6(11)
C124 C134 C133 117.0(11)
C124 C134 C144 120.5(12)
C133 C134 C144 105.6(14)
C145 C135 C125 119.8(12)
C145 C135 C136 109.5(14)
C125 C135 C136 118.7(11)
C126 C136 C146 122.4(17)
C126 C136 C135 118.0(11)
C146 C136 C135 107.1(13)
C138 C137 C147 110.9(14)
C138 C137 C127 117.2(12)
C147 C137 C127 118.5(15)
C137 C138 C128 120.9(14)
C137 C138 C148 108.7(15)
C128 C138 C148 117.8(18)
C129 C139 C149 122.8(19)
C129 C139 C140 115.7(13)
C149 C139 C140 109.1(13)
C130 C140 C150 121.6(14)
C130 C140 C139 116.4(12)
C150 C140 C139 105.6(14)
C150 C141 C151 120.6(15)
C150 C141 C131 121.0(14)
C151 C141 C131 104.2(15)
C143 C142 C132 120.3(15)
C143 C142 C151 125.1(14)
C132 C142 C151 104.0(16)
C142 C143 C133 120.0(13)
C142 C143 C152 116.1(15)
C133 C143 C152 108.6(16)
C145 C144 C152 122.5(17)
C145 C144 C134 118.0(14)
C152 C144 C134 108.8(13)
C144 C145 C135 122.0(13)
C144 C145 C153 117.6(18)
C135 C145 C153 107.3(12)
C147 C146 C136 120.2(15)
C147 C146 C153 116.7(19)
C136 C146 C153 109.7(14)
C146 C147 C154 124.5(15)
C146 C147 C137 120.3(15)
C154 C147 C137 104.5(16)
C149 C148 C138 122.4(17)
C149 C148 C154 122.3(16)
C138 C148 C154 104.9(19)
C148 C149 C139 119.6(15)
C148 C149 C155 120.4(19)
C139 C149 C155 107.3(15)
C141 C150 C140 119.8(13)
C141 C150 C155 119.8(18)
C140 C150 C155 110.2(13)
C156 C151 C141 118.9(14)
C156 C151 C142 116.8(18)
C141 C151 C142 111.5(12)
C157 C152 C144 119.5(15)
C157 C152 C143 121.8(19)
C144 C152 C143 107.2(13)
C158 C153 C146 122.9(19)
C158 C153 C145 122.1(15)
C146 C153 C145 106.3(16)
C147 C154 C148 110.8(15)
C147 C154 C159 115.6(18)
C148 C154 C159 119.7(18)
C160 C155 C150 121.0(16)
C160 C155 C149 118.4(18)
C150 C155 C149 107.7(15)
C160 C156 C151 120.9(19)
C160 C156 C157 107.5(17)
C151 C156 C157 120.0(15)
C152 C157 C158 119.0(17)
C152 C157 C156 120.2(14)
C158 C157 C156 108.1(15)
C153 C158 C159 118.1(14)
C153 C158 C157 119.1(15)
C159 C158 C157 107.1(19)
C158 C159 C154 122.0(19)
C158 C159 C160 108.2(14)
C154 C159 C160 117.9(19)
C156 C160 C155 118.7(17)
C156 C160 C159 109(2)
C155 C160 C159 121.2(15)
C167 C166 C168 114.6(13)
C167 C166 P3 109.6(9)
C168 C166 P3 114.9(12)
C166 C167 P4 114.1(9)
C174 C169 C170 120.1(16)
C174 C169 P3 121.8(13)
C170 C169 P3 117.9(14)
C171 C170 C169 119(2)
C170 C171 C172 121(2)
C173 C172 C171 118(2)
C172 C173 C174 122(3)
C169 C174 C173 120(2)
C176 C175 C180 121.1(19)
C176 C175 P3 117.9(16)
C180 C175 P3 120.7(15)
C175 C176 C177 131(3)
C178 C177 C176 105(4)
C179 C178 C177 137(5)
C178 C179 C180 117(3)
C175 C180 C179 109.4(18)
C182 C181 C186 118.4(15)
C182 C181 P4 122.5(10)
C186 C181 P4 118.6(13)
C181 C182 C183 122.1(14)
C184 C183 C182 123(2)
C183 C184 C185 116.4(19)
C186 C185 C184 120.7(19)
C185 C186 C181 119.6(19)
C188 C187 C192 115.0(16)
C188 C187 P4 125.9(14)
C192 C187 P4 119.0(12)
C189 C188 C187 123(2)
C188 C189 C190 123(2)
C189 C190 C191 118.4(18)
C192 C191 C190 117.9(18)
C191 C192 C187 122.9(18)

loop_
_geom_bond_atom_site_label_1
_geom_bond_atom_site_label_2
_geom_bond_distance
Ru1 C2 2.247(10)
Ru1 C3 2.278(9)
Ru1 C4 2.282(10)
Ru1 C1 2.299(11)
Ru1 C5 2.314(11)
Ru1 P2 2.341(3)
Ru1 P1 2.344(3)
Ru1 Cl1 2.437(3)
Ru2 C105 2.264(10)
Ru2 C104 2.283(10)
Ru2 C101 2.294(10)
Ru2 C103 2.311(9)
Ru2 P3 2.334(3)
Ru2 C102 2.352(9)
Ru2 P4 2.353(3)
Ru2 Cl2 2.435(3)
P1 C75 1.818(12)
P1 C69 1.839(13)
P1 C66 1.869(11)
P2 C87 1.828(16)
P2 C81 1.847(15)
P2 C67 1.852(12)
P3 C169 1.828(16)
P3 C175 1.851(16)
P3 C166 1.863(14)
P4 C181 1.833(16)
P4 C167 1.837(13)
P4 C187 1.847(14)
C1 C5 1.444(16)
C1 C6 1.470(17)
C1 C2 1.481(14)
C2 C3 1.406(17)
C2 C7 1.501(16)
C3 C4 1.447(15)
C3 C8 1.522(14)
C4 C5 1.455(17)
C4 C9 1.521(16)
C5 C10 1.522(15)
C6 C20 1.475(18)
C6 C61 1.531(16)
C6 C11 1.571(16)
C7 C13 1.527(16)
C7 C12 1.54(2)
C7 C62 1.576(17)
C8 C63 1.52(2)
C8 C14 1.52(2)
C8 C15 1.531(17)
C9 C64 1.54(2)
C9 C16 1.551(17)
C9 C17 1.563(19)
C10 C65 1.488(13)
C10 C19 1.539(19)
C10 C18 1.540(16)
C11 C12 1.32(2)
C11 C21 1.46(2)
C12 C22 1.476(16)
C13 C14 1.36(2)
C13 C23 1.44(2)
C14 C24 1.437(16)
C15 C16 1.365(19)
C15 C25 1.460(19)
C16 C26 1.423(19)
C17 C18 1.350(18)
C17 C27 1.421(17)
C18 C28 1.45(2)
C19 C20 1.377(18)
C19 C29 1.432(17)
C20 C30 1.455(17)
C21 C31 1.416(16)
C21 C30 1.46(2)
C22 C32 1.34(2)
C22 C23 1.43(3)
C23 C33 1.398(17)
C24 C34 1.37(3)
C24 C25 1.43(2)
C25 C35 1.40(2)
C26 C36 1.43(2)
C26 C27 1.481(18)
C27 C37 1.36(2)
C28 C38 1.402(18)
C28 C29 1.44(2)
C29 C39 1.45(2)
C30 C40 1.35(2)
C31 C32 1.42(2)
C31 C41 1.46(2)
C32 C42 1.48(2)
C33 C34 1.46(3)
C33 C43 1.47(3)
C34 C44 1.47(2)
C35 C45 1.45(3)
C35 C36 1.454(19)
C36 C46 1.40(3)
C37 C47 1.44(2)
C37 C38 1.44(2)
C38 C48 1.40(3)
C39 C40 1.43(2)
C39 C49 1.48(2)
C40 C50 1.47(2)
C41 C50 1.29(3)
C41 C51 1.44(3)
C42 C51 1.37(3)
C42 C43 1.45(3)
C43 C52 1.46(3)
C44 C52 1.40(3)
C44 C45 1.41(3)
C45 C53 1.43(2)
C46 C47 1.37(2)
C46 C53 1.50(3)
C47 C54 1.50(3)
C48 C49 1.35(3)
C48 C54 1.50(2)
C49 C55 1.48(3)
C50 C55 1.45(3)
C51 C56 1.46(3)
C52 C57 1.34(3)
C53 C58 1.39(3)
C54 C59 1.34(3)
C55 C60 1.41(3)
C56 C60 1.40(3)
C56 C57 1.47(3)
C57 C58 1.48(3)
C58 C59 1.41(3)
C59 C60 1.42(3)
C66 C67 1.497(15)
C66 C68 1.539(17)
C69 C70 1.390(17)
C69 C74 1.402(17)
C70 C71 1.38(2)
C71 C72 1.42(2)
C72 C73 1.396(18)
C73 C74 1.389(18)
C75 C80 1.398(17)
C75 C76 1.406(16)
C76 C77 1.42(2)
C77 C78 1.38(3)
C78 C79 1.41(2)
C79 C80 1.384(15)
C81 C86 1.399(16)
C81 C82 1.42(2)
C82 C83 1.36(2)
C83 C84 1.45(2)
C84 C85 1.34(3)
C85 C86 1.39(2)
C87 C88 1.40(2)
C87 C92 1.428(19)
C88 C89 1.40(2)
C89 C90 1.40(3)
C90 C91 1.43(3)
C91 C92 1.39(2)
C101 C102 1.397(17)
C101 C105 1.432(14)
C101 C106 1.527(17)
C102 C103 1.459(16)
C102 C107 1.526(13)
C103 C104 1.463(14)
C103 C108 1.517(16)
C104 C105 1.427(17)
C104 C109 1.502(15)
C105 C110 1.500(16)
C106 C120 1.520(16)
C106 C111 1.537(16)
C106 C161 1.585(16)
C107 C162 1.519(14)
C107 C112 1.544(16)
C107 C113 1.563(16)
C108 C163 1.511(19)
C108 C114 1.544(16)
C108 C115 1.579(15)
C109 C117 1.530(18)
C109 C116 1.546(17)
C109 C164 1.567(17)
C110 C165 1.537(16)
C110 C118 1.550(17)
C110 C119 1.561(17)
C111 C112 1.338(18)
C111 C121 1.466(17)
C112 C122 1.465(16)
C113 C114 1.31(2)
C113 C123 1.427(19)
C114 C124 1.433(15)
C115 C116 1.344(18)
C115 C125 1.415(17)
C116 C126 1.449(17)
C117 C118 1.33(2)
C117 C127 1.437(17)
C118 C128 1.440(19)
C119 C120 1.365(16)
C119 C129 1.410(17)
C120 C130 1.463(16)
C121 C131 1.40(2)
C121 C130 1.455(17)
C122 C123 1.40(2)
C122 C132 1.41(2)
C123 C133 1.396(16)
C124 C134 1.373(19)
C124 C125 1.425(18)
C125 C135 1.440(18)
C126 C136 1.363(17)
C126 C127 1.43(2)
C127 C137 1.44(2)
C128 C138 1.42(2)
C128 C129 1.47(2)
C129 C139 1.40(2)
C130 C140 1.349(18)
C131 C132 1.43(2)
C131 C141 1.474(18)
C132 C142 1.47(2)
C133 C143 1.41(2)
C133 C134 1.47(2)
C134 C144 1.485(19)
C135 C145 1.42(2)
C135 C136 1.47(2)
C136 C146 1.40(2)
C137 C138 1.38(3)
C137 C147 1.42(2)
C138 C148 1.43(2)
C139 C149 1.40(2)
C139 C140 1.53(2)
C140 C150 1.44(2)
C141 C150 1.34(2)
C141 C151 1.46(3)
C142 C143 1.38(3)
C142 C151 1.51(2)
C143 C152 1.48(2)
C144 C145 1.36(2)
C144 C152 1.44(3)
C145 C153 1.47(2)
C146 C147 1.38(3)
C146 C153 1.47(2)
C147 C154 1.41(3)
C148 C149 1.36(3)
C148 C154 1.43(3)
C149 C155 1.51(2)
C150 C155 1.44(2)
C151 C156 1.41(2)
C152 C157 1.41(2)
C153 C158 1.37(3)
C154 C159 1.47(2)
C155 C160 1.41(3)
C156 C160 1.40(2)
C156 C157 1.48(3)
C157 C158 1.47(2)
C158 C159 1.43(3)
C159 C160 1.48(3)
C166 C167 1.51(2)
C166 C168 1.536(19)
C169 C174 1.37(3)
C169 C170 1.44(2)
C170 C171 1.37(3)
C171 C172 1.50(5)
C172 C173 1.30(4)
C173 C174 1.44(3)
C175 C176 1.37(3)
C175 C180 1.41(2)
C176 C177 1.42(4)
C177 C178 1.35(5)
C178 C179 1.26(4)
C179 C180 1.62(3)
C181 C182 1.33(2)
C181 C186 1.423(18)
C182 C183 1.38(2)
C183 C184 1.35(3)
C184 C185 1.44(3)
C185 C186 1.37(2)
C187 C188 1.38(2)
C187 C192 1.44(2)
C188 C189 1.34(3)
C189 C190 1.34(4)
C190 C191 1.45(3)
C191 C192 1.36(2)
